data_7117699
loop_
_publ_author_name
'Gopal Chandru Senadi'
'Wan-Ping Hu'
'Amol Milind Garkhedkar'
'Siva Senthil Kumar Boominathan'
'Jeh-Jeng Wang'

_publ_section_title
;
 Palladium(II)-catalysed regioselective synthesis of 3,4-disubstituted
 quinolines and 2,3,5-trisubstituted pyrroles from alkenes via
 anti-Markovnikov selectivity
;
_journal_name_full Chem.Commun.
_journal_page_first 13795
_journal_paper_doi 10.1039/C5cc05196G
_journal_volume 51
_journal_year 2015
_chemical_formula_moiety 'C22 H14 N2'
_chemical_formula_sum 'C22 H14 N2'
_chemical_formula_weight 306.35
_space_group_IT_number 2
_symmetry_cell_setting triclinic
_symmetry_Int_Tables_number 2
_symmetry_space_group_name_Hall '-P 1'
_symmetry_space_group_name_H-M 'P -1'
_atom_sites_solution_hydrogens geom
_atom_sites_solution_primary direct
_atom_sites_solution_secondary difmap
_audit_creation_method SHELXL-97
_audit_update_record
;
2015-05-07 deposited with the CCDC.
2015-07-24 downloaded from the CCDC.
;
_cell_angle_alpha 83.981(8)
_cell_angle_beta 81.526(8)
_cell_angle_gamma 76.578(8)
_cell_formula_units_Z 2
_cell_length_a 5.8666(5)
_cell_length_b 11.4535(10)
_cell_length_c 12.2113(12)
_cell_measurement_reflns_used 1393
_cell_measurement_temperature 150(2)
_cell_measurement_theta_max 28.7440
_cell_measurement_theta_min 3.5870
_cell_volume 787.26(13)
_computing_cell_refinement
; 
CrysAlis RED, Oxford Diffraction Ltd., 
Version 1.171.32.29 (release 10-06-2008 CrysAlis171 .NET) 
(compiled Jun 10 2008,16:49:55) 
;
_computing_data_collection
; 
CrysAlis CCD, Oxford Diffraction Ltd., 
Version 1.171.32.29 (release 10-06-2008 CrysAlis171 .NET) 
(compiled Jun 10 2008,16:49:55) 
;
_computing_data_reduction
; 
CrysAlis RED, Oxford Diffraction Ltd., 
Version 1.171.32.29 (release 10-06-2008 CrysAlis171 .NET) 
(compiled Jun 10 2008,16:49:55) 
;
_computing_molecular_graphics 'Bruker SHELXTL'
_computing_publication_material 'Bruker SHELXTL'
_computing_structure_refinement 'SHELXL-97 (Sheldrick, 2008)'
_computing_structure_solution 'SHELXS-97 (Sheldrick, 2008)'
_diffrn_ambient_temperature 150(2)
_diffrn_measured_fraction_theta_full 0.998
_diffrn_measured_fraction_theta_max 0.855
_diffrn_measurement_device_type 'CCD detector'
_diffrn_measurement_method '\w scans'
_diffrn_radiation_monochromator graphite
_diffrn_radiation_probe x-ray
_diffrn_radiation_type MoK\a
_diffrn_radiation_wavelength 0.71073
_diffrn_reflns_av_R_equivalents 0.0297
_diffrn_reflns_av_sigmaI/netI 0.0690
_diffrn_reflns_limit_h_max 7
_diffrn_reflns_limit_h_min -5
_diffrn_reflns_limit_k_max 12
_diffrn_reflns_limit_k_min -15
_diffrn_reflns_limit_l_max 15
_diffrn_reflns_limit_l_min -16
_diffrn_reflns_number 6123
_diffrn_reflns_theta_full 26.00
_diffrn_reflns_theta_max 29.16
_diffrn_reflns_theta_min 3.38
_diffrn_source 'fine-focus sealed tube'
_exptl_absorpt_coefficient_mu 0.076
_exptl_absorpt_correction_T_max 1.00000
_exptl_absorpt_correction_T_min 0.99412
_exptl_absorpt_correction_type multi-scan
_exptl_absorpt_process_details
; 
CrysAlisPro, Agilent Technologies, 
Version 1.171.37.31 (release 14-01-2014 CrysAlis171 .NET) 
(compiled Jan 14 2014,18:38:05) 
Empirical absorption correction using spherical harmonics, 
 implemented in SCALE3 ABSPACK scaling algorithm. 
;
_exptl_crystal_colour brown
_exptl_crystal_density_diffrn 1.292
_exptl_crystal_density_method 'not measured'
_exptl_crystal_description parallelepiped
_exptl_crystal_F_000 320
_exptl_crystal_size_max 0.40
_exptl_crystal_size_mid 0.36
_exptl_crystal_size_min 0.32
_refine_diff_density_max 0.208
_refine_diff_density_min -0.232
_refine_diff_density_rms 0.051
_refine_ls_extinction_method none
_refine_ls_goodness_of_fit_ref 1.033
_refine_ls_hydrogen_treatment constr
_refine_ls_matrix_type full
_refine_ls_number_parameters 217
_refine_ls_number_reflns 3630
_refine_ls_number_restraints 0
_refine_ls_restrained_S_all 1.033
_refine_ls_R_factor_all 0.0837
_refine_ls_R_factor_gt 0.0539
_refine_ls_shift/su_max 0.000
_refine_ls_shift/su_mean 0.000
_refine_ls_structure_factor_coef Fsqd
_refine_ls_weighting_details 'calc w=1/[\s^2^(Fo^2^)+(0.0485P)^2^+0.1069P] where P=(Fo^2^+2Fc^2^)/3'
_refine_ls_weighting_scheme calc
_refine_ls_wR_factor_gt 0.1098
_refine_ls_wR_factor_ref 0.1347
_reflns_number_gt 2541
_reflns_number_total 3630
_reflns_threshold_expression >2sigma(I)
_cod_data_source_file c5cc05196g2.cif
_cod_data_source_block sgcnitrile
_cod_original_cell_volume 787.26(12)
_cod_database_code 7117699

loop_
_symmetry_equiv_pos_as_xyz
'x, y, z'
'-x, -y, -z'

loop_
_atom_site_label
_atom_site_type_symbol
_atom_site_fract_x
_atom_site_fract_y
_atom_site_fract_z
_atom_site_U_iso_or_equiv
_atom_site_adp_type
_atom_site_occupancy
_atom_site_symmetry_multiplicity
_atom_site_calc_flag
_atom_site_refinement_flags
_atom_site_disorder_assembly
_atom_site_disorder_group
N1 N 0.7683(3) 1.00540(14) 0.90902(12) 0.0274(4) Uani 1 1 d . . .
N2 N 1.9672(3) 0.36880(15) 0.90783(14) 0.0357(4) Uani 1 1 d . . .
C1 C 0.6349(3) 1.02861(15) 0.82284(14) 0.0216(4) Uani 1 1 d . . .
C2 C 0.4276(3) 1.12179(16) 0.83235(15) 0.0278(4) Uani 1 1 d . . .
H2A H 0.3918 1.1690 0.8947 0.033 Uiso 1 1 calc R . .
C3 C 0.2793(3) 1.14414(17) 0.75272(15) 0.0288(4) Uani 1 1 d . . .
H3A H 0.1387 1.2052 0.7607 0.035 Uiso 1 1 calc R . .
C4 C 0.3348(3) 1.07649(16) 0.65853(15) 0.0253(4) Uani 1 1 d . . .
H4A H 0.2311 1.0923 0.6033 0.030 Uiso 1 1 calc R . .
C5 C 0.5367(3) 0.98827(15) 0.64613(14) 0.0227(4) Uani 1 1 d . . .
H5A H 0.5740 0.9455 0.5809 0.027 Uiso 1 1 calc R . .
C6 C 0.6917(3) 0.95928(15) 0.72875(14) 0.0195(4) Uani 1 1 d . . .
C7 C 0.8958(3) 0.86229(15) 0.72330(14) 0.0191(4) Uani 1 1 d . . .
C8 C 1.0267(3) 0.83816(15) 0.81200(14) 0.0203(4) Uani 1 1 d . . .
C9 C 0.9522(3) 0.91412(16) 0.90190(15) 0.0255(4) Uani 1 1 d . . .
H9A H 1.0436 0.8973 0.9621 0.031 Uiso 1 1 calc R . .
C10 C 0.9588(3) 0.79096(14) 0.62273(14) 0.0194(4) Uani 1 1 d . . .
C11 C 0.8149(3) 0.71731(15) 0.60010(15) 0.0227(4) Uani 1 1 d . . .
H11A H 0.6754 0.7118 0.6490 0.027 Uiso 1 1 calc R . .
C12 C 0.8748(3) 0.65209(15) 0.50639(15) 0.0262(4) Uani 1 1 d . . .
H12A H 0.7770 0.6014 0.4920 0.031 Uiso 1 1 calc R . .
C13 C 1.0766(3) 0.66044(16) 0.43360(15) 0.0296(4) Uani 1 1 d . . .
H13A H 1.1175 0.6153 0.3698 0.036 Uiso 1 1 calc R . .
C14 C 1.2177(3) 0.73468(17) 0.45440(16) 0.0297(4) Uani 1 1 d . . .
H14A H 1.3549 0.7415 0.4043 0.036 Uiso 1 1 calc R . .
C15 C 1.1596(3) 0.79954(16) 0.54852(15) 0.0250(4) Uani 1 1 d . . .
H15A H 1.2579 0.8502 0.5623 0.030 Uiso 1 1 calc R . .
C16 C 1.2355(3) 0.73684(15) 0.82474(14) 0.0204(4) Uani 1 1 d . . .
C17 C 1.2483(3) 0.62129(16) 0.79140(15) 0.0233(4) Uani 1 1 d . . .
H17A H 1.1268 0.6083 0.7537 0.028 Uiso 1 1 calc R . .
C18 C 1.4343(3) 0.52641(16) 0.81244(14) 0.0244(4) Uani 1 1 d . . .
H18A H 1.4397 0.4490 0.7895 0.029 Uiso 1 1 calc R . .
C19 C 1.6138(3) 0.54445(16) 0.86725(14) 0.0232(4) Uani 1 1 d . . .
C20 C 1.6055(3) 0.65809(16) 0.90120(14) 0.0233(4) Uani 1 1 d . . .
H20A H 1.7276 0.6705 0.9388 0.028 Uiso 1 1 calc R . .
C21 C 1.4185(3) 0.75276(16) 0.87990(14) 0.0220(4) Uani 1 1 d . . .
H21A H 1.4141 0.8300 0.9031 0.026 Uiso 1 1 calc R . .
C22 C 1.8100(3) 0.44593(17) 0.88995(15) 0.0257(4) Uani 1 1 d . . .

loop_
_atom_site_aniso_label
_atom_site_aniso_U_11
_atom_site_aniso_U_22
_atom_site_aniso_U_33
_atom_site_aniso_U_23
_atom_site_aniso_U_13
_atom_site_aniso_U_12
N1 0.0286(9) 0.0291(9) 0.0234(9) -0.0067(7) -0.0072(7) 0.0009(7)
N2 0.0309(9) 0.0347(10) 0.0370(10) -0.0038(8) -0.0072(8) 0.0043(8)
C1 0.0235(9) 0.0214(9) 0.0190(9) -0.0019(7) -0.0047(8) -0.0019(7)
C2 0.0316(10) 0.0261(10) 0.0224(10) -0.0046(8) -0.0040(8) 0.0020(8)
C3 0.0266(10) 0.0284(10) 0.0270(10) -0.0045(8) -0.0041(9) 0.0047(8)
C4 0.0257(9) 0.0260(10) 0.0227(10) -0.0003(7) -0.0074(8) -0.0007(8)
C5 0.0266(9) 0.0214(9) 0.0197(9) -0.0022(7) -0.0056(8) -0.0026(8)
C6 0.0197(9) 0.0199(9) 0.0189(9) -0.0004(7) -0.0032(7) -0.0043(7)
C7 0.0181(8) 0.0201(9) 0.0200(9) -0.0020(7) -0.0027(7) -0.0055(7)
C8 0.0197(9) 0.0213(9) 0.0205(9) -0.0012(7) -0.0053(7) -0.0042(7)
C9 0.0260(10) 0.0298(10) 0.0205(9) -0.0046(7) -0.0061(8) -0.0029(8)
C10 0.0212(9) 0.0184(9) 0.0170(9) 0.0003(7) -0.0051(7) -0.0002(7)
C11 0.0237(9) 0.0213(9) 0.0226(9) -0.0004(7) -0.0041(8) -0.0035(7)
C12 0.0320(10) 0.0187(9) 0.0290(10) -0.0041(7) -0.0116(9) -0.0017(8)
C13 0.0367(11) 0.0255(10) 0.0225(10) -0.0072(8) -0.0048(9) 0.0046(8)
C14 0.0254(10) 0.0353(11) 0.0248(10) -0.0040(8) 0.0021(8) -0.0018(8)
C15 0.0225(9) 0.0282(10) 0.0246(10) -0.0022(8) -0.0047(8) -0.0051(8)
C16 0.0207(9) 0.0238(9) 0.0151(9) 0.0012(7) -0.0015(7) -0.0032(7)
C17 0.0227(9) 0.0260(10) 0.0219(9) -0.0012(7) -0.0057(8) -0.0053(8)
C18 0.0260(9) 0.0225(9) 0.0238(10) -0.0005(7) -0.0040(8) -0.0039(8)
C19 0.0213(9) 0.0251(10) 0.0193(9) 0.0024(7) -0.0004(8) -0.0006(7)
C20 0.0188(9) 0.0311(10) 0.0200(9) 0.0020(7) -0.0042(8) -0.0062(8)
C21 0.0217(9) 0.0251(9) 0.0192(9) -0.0011(7) -0.0015(8) -0.0063(7)
C22 0.0257(10) 0.0302(10) 0.0197(9) -0.0021(7) -0.0012(8) -0.0043(8)

loop_
_atom_type_symbol
_atom_type_description
_atom_type_scat_dispersion_real
_atom_type_scat_dispersion_imag
_atom_type_scat_source
C C 0.0033 0.0016 'International Tables Vol C Tables 4.2.6.8 and 6.1.1.4'
H H 0.0000 0.0000 'International Tables Vol C Tables 4.2.6.8 and 6.1.1.4'
N N 0.0061 0.0033 'International Tables Vol C Tables 4.2.6.8 and 6.1.1.4'

loop_
_geom_angle_atom_site_label_1
_geom_angle_atom_site_label_2
_geom_angle_atom_site_label_3
_geom_angle
_geom_angle_site_symmetry_1
_geom_angle_site_symmetry_3
C9 N1 C1 117.00(15) . .
N1 C1 C2 117.74(16) . .
N1 C1 C6 122.23(15) . .
C2 C1 C6 119.96(15) . .
C3 C2 C1 120.56(17) . .
C3 C2 H2A 119.7 . .
C1 C2 H2A 119.7 . .
C2 C3 C4 119.98(17) . .
C2 C3 H3A 120.0 . .
C4 C3 H3A 120.0 . .
C5 C4 C3 120.52(16) . .
C5 C4 H4A 119.7 . .
C3 C4 H4A 119.7 . .
C4 C5 C6 121.33(16) . .
C4 C5 H5A 119.3 . .
C6 C5 H5A 119.3 . .
C5 C6 C7 123.39(15) . .
C5 C6 C1 117.60(16) . .
C7 C6 C1 118.98(15) . .
C8 C7 C6 118.25(15) . .
C8 C7 C10 122.83(15) . .
C6 C7 C10 118.93(14) . .
C7 C8 C9 117.64(16) . .
C7 C8 C16 126.14(16) . .
C9 C8 C16 116.18(15) . .
N1 C9 C8 125.88(16) . .
N1 C9 H9A 117.1 . .
C8 C9 H9A 117.1 . .
C11 C10 C15 118.74(16) . .
C11 C10 C7 120.88(15) . .
C15 C10 C7 120.35(15) . .
C10 C11 C12 120.28(17) . .
C10 C11 H11A 119.9 . .
C12 C11 H11A 119.9 . .
C13 C12 C11 120.46(17) . .
C13 C12 H12A 119.8 . .
C11 C12 H12A 119.8 . .
C12 C13 C14 119.61(17) . .
C12 C13 H13A 120.2 . .
C14 C13 H13A 120.2 . .
C13 C14 C15 120.21(18) . .
C13 C14 H14A 119.9 . .
C15 C14 H14A 119.9 . .
C10 C15 C14 120.69(16) . .
C10 C15 H15A 119.7 . .
C14 C15 H15A 119.7 . .
C17 C16 C21 117.77(16) . .
C17 C16 C8 122.31(15) . .
C21 C16 C8 119.71(15) . .
C18 C17 C16 121.23(16) . .
C18 C17 H17A 119.4 . .
C16 C17 H17A 119.4 . .
C17 C18 C19 119.93(16) . .
C17 C18 H18A 120.0 . .
C19 C18 H18A 120.0 . .
C20 C19 C18 120.01(16) . .
C20 C19 C22 119.37(16) . .
C18 C19 C22 120.62(16) . .
C21 C20 C19 119.77(16) . .
C21 C20 H20A 120.1 . .
C19 C20 H20A 120.1 . .
C20 C21 C16 121.29(16) . .
C20 C21 H21A 119.4 . .
C16 C21 H21A 119.4 . .
N2 C22 C19 179.20(19) . .

loop_
_geom_bond_atom_site_label_1
_geom_bond_atom_site_label_2
_geom_bond_distance
_geom_bond_site_symmetry_2
N1 C9 1.316(2) .
N1 C1 1.371(2) .
N2 C22 1.149(2) .
C1 C2 1.419(2) .
C1 C6 1.420(2) .
C2 C3 1.365(2) .
C2 H2A 0.9500 .
C3 C4 1.410(2) .
C3 H3A 0.9500 .
C4 C5 1.368(2) .
C4 H4A 0.9500 .
C5 C6 1.419(2) .
C5 H5A 0.9500 .
C6 C7 1.431(2) .
C7 C8 1.387(2) .
C7 C10 1.500(2) .
C8 C9 1.427(2) .
C8 C16 1.494(2) .
C9 H9A 0.9500 .
C10 C11 1.396(2) .
C10 C15 1.393(2) .
C11 C12 1.389(2) .
C11 H11A 0.9500 .
C12 C13 1.388(3) .
C12 H12A 0.9500 .
C13 C14 1.381(3) .
C13 H13A 0.9500 .
C14 C15 1.391(3) .
C14 H14A 0.9500 .
C15 H15A 0.9500 .
C16 C17 1.407(2) .
C16 C21 1.403(2) .
C17 C18 1.383(2) .
C17 H17A 0.9500 .
C18 C19 1.391(2) .
C18 H18A 0.9500 .
C19 C20 1.395(2) .
C19 C22 1.449(2) .
C20 C21 1.385(2) .
C20 H20A 0.9500 .
C21 H21A 0.9500 .
